data_2015364
loop_
_publ_author_name
'Linden, Anthony'
'Iliev, Boyan'
'Heimgartner, Heinz'

_publ_section_title
;<i>cis</i>-(6<i>RS</i>,13<i>RS</i>)-3,3,10,10-Tetramethyl-6,13-diphenyl-1,8-dioxa-4,11-diazacyclotetradecane-2,5,9,12-tetraone
 and two of its precursors
;
_journal_coeditor_code GD3017
_journal_issue 6
_journal_name_full 'Acta Crystallographica Section C'
_journal_page_first o339
_journal_page_last o343
_journal_paper_doi 10.1107/S010827010601420X
_journal_volume 62
_journal_year 2006
_chemical_formula_iupac 'C26 H30 N2 O6'
_chemical_formula_moiety 'C26 H30 N2 O6'
_chemical_formula_sum 'C26 H30 N2 O6'
_chemical_formula_weight 466.53
_chemical_name_systematic
;
(6RS,13RS)-3,3,10,10-Tetramethyl-6,13-diphenyl-1,8-dioxa-
4,11-diazacyclotetradecane-2,5,9,12-tetraone
;
_space_group_IT_number 9
_symmetry_cell_setting monoclinic
_symmetry_space_group_name_Hall 'C -2yc'
_symmetry_space_group_name_H-M 'C 1 c 1'
_atom_sites_solution_hydrogens mixed
_atom_sites_solution_primary direct
_atom_sites_solution_secondary difmap
_audit_creation_method SHELXL97
_cell_angle_alpha 90.00
_cell_angle_beta 132.9182(7)
_cell_angle_gamma 90.00
_cell_formula_units_Z 4
_cell_length_a 15.9437(2)
_cell_length_b 19.1979(4)
_cell_length_c 11.2587(2)
_cell_measurement_reflns_used 2291
_cell_measurement_temperature 160.0(10)
_cell_measurement_theta_max 25.0
_cell_measurement_theta_min 2.0
_cell_volume 2523.69(8)
_computing_cell_refinement 'DENZO-SMN (Otwinowski & Minor, 1997)'
_computing_data_collection 'COLLECT (Nonius, 2000)'
_computing_data_reduction 'DENZO-SMN and SCALEPACK (Otwinowski & Minor, 1997)'
_computing_molecular_graphics 'ORTEPII (Johnson, 1976)'
_computing_publication_material 'SHELXL97 and PLATON (Spek, 2003)'
_computing_structure_refinement 'SHELXL97 (Sheldrick, 1997)'
_computing_structure_solution 'SIR92 (Altomare <i>et al.</i>,  1994)'
_diffrn_ambient_temperature 160.0(10)
_diffrn_detector_area_resol_mean 9
_diffrn_measured_fraction_theta_full 0.998
_diffrn_measured_fraction_theta_max 0.998
_diffrn_measurement_device_type 'Nonius KappaCCD area-detector'
_diffrn_measurement_method '\w scans with \k offsets'
_diffrn_radiation_monochromator 'horizontally mounted graphite crystal'
_diffrn_radiation_source 'Nonius FR591 sealed tube generator'
_diffrn_radiation_type 'Mo K\a'
_diffrn_radiation_wavelength 0.71073
_diffrn_reflns_av_R_equivalents 0.0580
_diffrn_reflns_av_sigmaI/netI 0.0385
_diffrn_reflns_limit_h_max 18
_diffrn_reflns_limit_h_min -18
_diffrn_reflns_limit_k_max 22
_diffrn_reflns_limit_k_min -22
_diffrn_reflns_limit_l_max 13
_diffrn_reflns_limit_l_min -13
_diffrn_reflns_number 16028
_diffrn_reflns_theta_full 25.00
_diffrn_reflns_theta_max 25.00
_diffrn_reflns_theta_min 2.12
_diffrn_standards_decay_% 0
_diffrn_standards_number 0
_exptl_absorpt_coefficient_mu 0.0874
_exptl_absorpt_correction_type none
_exptl_crystal_colour colourless
_exptl_crystal_density_diffrn 1.228
_exptl_crystal_density_method 'not measured'
_exptl_crystal_description prism
_exptl_crystal_F_000 992
_exptl_crystal_size_max 0.15
_exptl_crystal_size_mid 0.15
_exptl_crystal_size_min 0.10
_refine_diff_density_max 0.215
_refine_diff_density_min -0.165
_refine_ls_extinction_coef 0.0056(10)
_refine_ls_extinction_expression Fc^*^=kFc[1+0.001xFc^2^\l^3^/sin(2\q)]^-1/4^
_refine_ls_extinction_method 'SHELXL97 (Sheldrick, 1997)'
_refine_ls_goodness_of_fit_ref 1.072
_refine_ls_hydrogen_treatment mixed
_refine_ls_matrix_type full
_refine_ls_number_parameters 357
_refine_ls_number_reflns 2215
_refine_ls_number_restraints 152
_refine_ls_restrained_S_all 1.035
_refine_ls_R_factor_all 0.0496
_refine_ls_R_factor_gt 0.0384
_refine_ls_shift/su_max 0.001
_refine_ls_shift/su_mean 0.000
_refine_ls_structure_factor_coef Fsqd
_refine_ls_weighting_details 'w = 1/[\s^2^(Fo^2^)+(0.0575P)^2^+0.2754P] where P=(Fo^2^+2Fc^2^)/3'
_refine_ls_weighting_scheme calc
_refine_ls_wR_factor_gt 0.0907
_refine_ls_wR_factor_ref 0.0968
_reflns_number_gt 1883
_reflns_number_total 2217
_reflns_threshold_expression I>2\s(I)
_cod_data_source_file gd3017.cif
_cod_data_source_block VI
_cod_depositor_comments
;
The following automatic conversions were performed:

'_atom_sites_solution_hydrogens' value 'geom & difmap' was changed to
'mixed'.

Automatic conversion script
Id: cif_fix_values 6452 2018-10-05 10:23:21Z andrius 
;
_cod_original_sg_symbol_H-M 'C c'
_cod_database_code 2015364
_cod_database_fobs_code 2015364

loop_
_symmetry_equiv_pos_as_xyz
'x, y, z'
'x, -y, z+1/2'
'x+1/2, y+1/2, z'
'x+1/2, -y+1/2, z+1/2'

loop_
_atom_site_type_symbol
_atom_site_label
_atom_site_fract_x
_atom_site_fract_y
_atom_site_fract_z
_atom_site_U_iso_or_equiv
_atom_site_adp_type
_atom_site_calc_flag
_atom_site_refinement_flags
_atom_site_occupancy
_atom_site_disorder_assembly
_atom_site_disorder_group
O O1 0.63873(17) 0.88207(10) 0.5609(2) 0.0356(5) Uani d . 1 . .
O O2 0.80326(18) 0.82304(10) 0.7413(3) 0.0388(5) Uani d . 1 . .
O O5 0.65079(18) 0.78036(12) 0.3756(3) 0.0443(6) Uani d . 1 . .
O O8 0.40110(18) 0.86611(10) 0.0797(3) 0.0356(5) Uani d . 1 . .
O O9 0.3745(2) 0.92609(11) -0.1143(3) 0.0424(5) Uani d . 1 . .
O O12 0.58311(19) 0.97036(11) 0.2525(3) 0.0426(5) Uani d . 1 . .
N N4 0.5346(2) 0.75546(13) 0.4173(3) 0.0365(6) Uani d . 1 . .
H H4 0.471(3) 0.7449(17) 0.375(4) 0.034(9) Uiso d . 1 . .
N N11 0.4320(2) 0.99212(13) 0.2239(3) 0.0353(6) Uani d . 1 . .
H H11 0.407(3) 1.0067(18) 0.267(4) 0.039(9) Uiso d . 1 . .
C C2 0.7001(3) 0.82438(15) 0.6390(4) 0.0331(7) Uani d . 1 . .
C C3 0.6227(3) 0.76193(15) 0.5924(4) 0.0367(7) Uani d . 1 . .
C C5 0.5564(3) 0.76283(15) 0.3228(4) 0.0368(7) Uani d . 1 . .
C C6 0.4560(3) 0.74659(15) 0.1430(4) 0.0375(7) Uani d . 1 A .
H H6 0.3859 0.7389 0.1247 0.045 Uiso calc R 1 . .
C C7 0.4339(3) 0.80668(15) 0.0386(4) 0.0396(7) Uani d . 1 . .
H H71 0.5039 0.8176 0.0599 0.048 Uiso calc R 1 . .
H H72 0.3717 0.7948 -0.0776 0.048 Uiso calc R 1 . .
C C9 0.3785(3) 0.92425(15) -0.0029(4) 0.0349(7) Uani d . 1 . .
C C10 0.3482(3) 0.98561(15) 0.0487(4) 0.0352(7) Uani d . 1 . .
C C12 0.5439(3) 0.98707(14) 0.3125(4) 0.0343(7) Uani d . 1 . .
C C13 0.6218(3) 1.00266(14) 0.4933(4) 0.0347(7) Uani d . 1 . .
H H13 0.5735 1.0079 0.5197 0.042 Uiso calc R 1 . .
C C14 0.7057(3) 0.94338(15) 0.5933(4) 0.0395(7) Uani d . 1 . .
H H141 0.7497 0.9345 0.5622 0.047 Uiso calc R 1 . .
H H142 0.7601 0.9552 0.7102 0.047 Uiso calc R 1 . .
C C15 0.5638(3) 0.77458(19) 0.6548(4) 0.0471(8) Uani d . 1 . .
H H151 0.5187 0.8176 0.6071 0.071 Uiso calc R 1 . .
H H152 0.6218 0.7790 0.7732 0.071 Uiso calc R 1 . .
H H153 0.5131 0.7353 0.6241 0.071 Uiso calc R 1 . .
C C16 0.6964(3) 0.69614(17) 0.6686(4) 0.0495(9) Uani d . 1 . .
H H161 0.6478 0.6558 0.6393 0.074 Uiso calc R 1 . .
H H162 0.7544 0.7012 0.7868 0.074 Uiso calc R 1 . .
H H163 0.7343 0.6893 0.6284 0.074 Uiso calc R 1 . .
C C17 0.4821(2) 0.67979(15) 0.1000(4) 0.0400(7) Uani d DU 1 . .
C C18A 0.4419(11) 0.6168(4) 0.1028(19) 0.053(3) Uani d PDU 0.67(3) A 1
H H181 0.4007 0.6160 0.1357 0.063 Uiso calc PR 0.67(3) A 1
C C19A 0.4590(10) 0.5550(7) 0.0597(17) 0.058(3) Uani d PDU 0.67(3) A 1
H H191 0.4292 0.5124 0.0610 0.069 Uiso calc PR 0.67(3) A 1
C C18B 0.410(2) 0.6243(8) 0.048(4) 0.043(5) Uani d PDU 0.33(3) A 2
H H182 0.3485 0.6270 0.0447 0.051 Uiso calc PR 0.33(3) A 2
C C19B 0.429(2) 0.5647(15) 0.002(4) 0.067(6) Uani d PDU 0.33(3) A 2
H H192 0.3758 0.5273 -0.0420 0.080 Uiso calc PR 0.33(3) A 2
C C20 0.5205(3) 0.55663(18) 0.0148(5) 0.0623(11) Uani d DU 1 . .
H H201 0.5318 0.5145 -0.0168 0.075 Uiso calc PR 0.67(3) A 1
H H202 0.5353 0.5143 -0.0117 0.075 Uiso calc PR 0.33(3) A 2
C C21A 0.5661(12) 0.6173(4) 0.0141(19) 0.057(3) Uani d PDU 0.67(3) A 1
H H211 0.6096 0.6178 -0.0153 0.068 Uiso calc PR 0.67(3) A 1
C C22A 0.5457(12) 0.6774(9) 0.058(2) 0.056(4) Uani d PDU 0.67(3) A 1
H H221 0.5774 0.7198 0.0600 0.067 Uiso calc PR 0.67(3) A 1
C C21B 0.589(3) 0.6144(10) 0.069(4) 0.061(7) Uani d PDU 0.33(3) A 2
H H212 0.6551 0.6101 0.0837 0.073 Uiso calc PR 0.33(3) A 2
C C22B 0.571(2) 0.6779(17) 0.105(4) 0.055(7) Uani d PDU 0.33(3) A 2
H H222 0.6158 0.7177 0.1307 0.066 Uiso calc PR 0.33(3) A 2
C C23 0.2314(3) 0.9701(2) -0.0081(4) 0.0490(8) Uani d . 1 . .
H H231 0.2365 0.9276 0.0446 0.074 Uiso calc R 1 . .
H H232 0.1744 0.9638 -0.1260 0.074 Uiso calc R 1 . .
H H233 0.2087 1.0092 0.0208 0.074 Uiso calc R 1 . .
C C24 0.3435(3) 1.05232(17) -0.0303(5) 0.0505(9) Uani d . 1 . .
H H241 0.3261 1.0920 0.0044 0.076 Uiso calc R 1 . .
H H242 0.2837 1.0478 -0.1486 0.076 Uiso calc R 1 . .
H H243 0.4177 1.0598 0.0026 0.076 Uiso calc R 1 . .
C C25 0.6891(2) 1.06968(15) 0.5388(4) 0.0357(7) Uani d . 1 . .
C C26 0.7492(3) 1.0826(2) 0.4930(4) 0.0493(9) Uani d . 1 . .
H H26 0.7465 1.0499 0.4271 0.059 Uiso calc R 1 . .
C C27 0.8135(3) 1.1431(2) 0.5430(5) 0.0600(11) Uani d . 1 . .
H H27 0.8553 1.1513 0.5123 0.072 Uiso calc R 1 . .
C C28 0.8169(3) 1.19103(19) 0.6369(5) 0.0575(10) Uani d . 1 . .
H H28 0.8595 1.2328 0.6689 0.069 Uiso calc R 1 . .
C C29 0.7583(3) 1.17820(17) 0.6844(5) 0.0518(9) Uani d . 1 . .
H H29 0.7612 1.2111 0.7502 0.062 Uiso calc R 1 . .
C C30 0.6951(3) 1.11764(16) 0.6366(4) 0.0436(8) Uani d . 1 . .
H H30 0.6557 1.1089 0.6710 0.052 Uiso calc R 1 . .

loop_
_atom_site_aniso_label
_atom_site_aniso_U_11
_atom_site_aniso_U_22
_atom_site_aniso_U_33
_atom_site_aniso_U_12
_atom_site_aniso_U_13
_atom_site_aniso_U_23
O1 0.0366(11) 0.0263(10) 0.0417(12) -0.0012(9) 0.0258(10) -0.0001(9)
O2 0.0348(12) 0.0387(11) 0.0391(12) -0.0004(9) 0.0237(11) 0.0002(10)
O5 0.0442(13) 0.0454(13) 0.0493(14) -0.0053(10) 0.0342(12) -0.0067(10)
O8 0.0453(11) 0.0256(10) 0.0395(12) -0.0001(9) 0.0303(10) -0.0005(9)
O9 0.0523(12) 0.0420(12) 0.0400(12) -0.0032(10) 0.0342(11) -0.0019(10)
O12 0.0461(12) 0.0419(12) 0.0489(13) -0.0063(10) 0.0359(11) -0.0087(10)
N4 0.0351(14) 0.0318(13) 0.0421(15) -0.0019(12) 0.0262(13) -0.0012(11)
N11 0.0408(15) 0.0316(13) 0.0406(15) 0.0018(11) 0.0305(13) 0.0000(11)
C2 0.0359(17) 0.0334(16) 0.0334(16) 0.0051(14) 0.0249(15) 0.0029(13)
C3 0.0382(16) 0.0290(15) 0.0412(18) -0.0003(13) 0.0264(15) 0.0014(13)
C5 0.0400(18) 0.0275(15) 0.0446(18) 0.0021(13) 0.0295(16) -0.0020(14)
C6 0.0405(17) 0.0297(15) 0.0446(19) -0.0005(13) 0.0299(16) -0.0021(13)
C7 0.0478(18) 0.0303(15) 0.0415(18) 0.0012(14) 0.0307(16) -0.0043(13)
C9 0.0355(15) 0.0315(15) 0.0353(17) -0.0042(13) 0.0231(14) -0.0007(13)
C10 0.0385(16) 0.0310(15) 0.0374(17) 0.0044(13) 0.0264(15) 0.0037(13)
C12 0.0443(19) 0.0245(14) 0.0420(17) -0.0034(13) 0.0325(16) -0.0021(13)
C13 0.0389(16) 0.0307(15) 0.0391(18) -0.0037(13) 0.0284(15) -0.0028(13)
C14 0.0411(17) 0.0300(16) 0.0470(19) -0.0071(14) 0.0299(16) -0.0010(14)
C15 0.0523(19) 0.0461(19) 0.053(2) -0.0084(16) 0.0400(18) -0.0024(16)
C16 0.053(2) 0.0331(17) 0.054(2) 0.0045(15) 0.0330(18) 0.0076(16)
C17 0.0374(17) 0.0346(16) 0.0385(17) 0.0030(13) 0.0221(15) -0.0030(13)
C18A 0.035(5) 0.046(5) 0.060(7) 0.003(3) 0.025(5) -0.005(4)
C19A 0.040(4) 0.036(4) 0.077(7) 0.001(4) 0.032(5) -0.008(5)
C18B 0.043(10) 0.026(6) 0.068(13) 0.004(6) 0.041(10) 0.000(7)
C19B 0.077(12) 0.039(10) 0.075(13) -0.018(9) 0.048(11) -0.015(10)
C20 0.063(2) 0.042(2) 0.068(3) 0.0100(18) 0.039(2) -0.0121(18)
C21A 0.074(6) 0.051(4) 0.061(7) 0.020(4) 0.052(6) 0.001(4)
C22A 0.061(7) 0.043(5) 0.070(7) 0.000(5) 0.047(6) -0.004(5)
C21B 0.063(9) 0.052(9) 0.066(14) 0.009(7) 0.044(10) 0.001(8)
C22B 0.037(8) 0.033(9) 0.086(15) -0.008(7) 0.038(10) -0.027(10)
C23 0.0424(18) 0.053(2) 0.051(2) 0.0082(17) 0.0314(17) 0.0049(17)
C24 0.068(2) 0.0320(17) 0.058(2) 0.0073(16) 0.046(2) 0.0081(16)
C25 0.0379(16) 0.0328(15) 0.0338(17) -0.0009(13) 0.0234(15) 0.0015(12)
C26 0.053(2) 0.054(2) 0.0443(19) -0.0145(17) 0.0343(18) -0.0080(16)
C27 0.063(2) 0.066(3) 0.049(2) -0.027(2) 0.037(2) -0.0050(19)
C28 0.056(2) 0.0435(19) 0.048(2) -0.0199(18) 0.0251(19) -0.0034(17)
C29 0.052(2) 0.0373(18) 0.056(2) -0.0072(16) 0.0323(19) -0.0106(16)
C30 0.0399(17) 0.0379(17) 0.050(2) -0.0033(15) 0.0294(16) -0.0050(16)

loop_
_atom_type_symbol
_atom_type_description
_atom_type_scat_dispersion_real
_atom_type_scat_dispersion_imag
_atom_type_scat_source
C C 0.0033 0.0016
; International Tables for Crystallography (1992).
Vol. C, Tables 4.2.6.8 and 6.1.1.4
;
H H 0.0000 0.0000
; International Tables for Crystallography (1992).
Vol. C, Tables 4.2.6.8 and 6.1.1.4
;
N N 0.0061 0.0033
; International Tables for Crystallography (1992).
Vol. C, Tables 4.2.6.8 and 6.1.1.4
;
O O 0.0106 0.0060
; International Tables for Crystallography (1992).
Vol. C, Tables 4.2.6.8 and 6.1.1.4
;

loop_
_geom_angle_atom_site_label_1
_geom_angle_atom_site_label_2
_geom_angle_atom_site_label_3
_geom_angle
C2 O1 C14 114.9(2)
C9 O8 C7 114.7(2)
C5 N4 C3 122.6(3)
C5 N4 H4 118(2)
C3 N4 H4 119(2)
C12 N11 C10 122.5(3)
C12 N11 H11 120(2)
C10 N11 H11 117(2)
O2 C2 O1 123.9(3)
O2 C2 C3 124.5(3)
O1 C2 C3 111.4(2)
N4 C3 C15 108.0(3)
N4 C3 C16 110.7(3)
C15 C3 C16 110.6(3)
N4 C3 C2 109.9(2)
C15 C3 C2 108.8(2)
C16 C3 C2 108.7(2)
O5 C5 N4 122.8(3)
O5 C5 C6 121.9(3)
N4 C5 C6 115.3(3)
C7 C6 C17 111.5(3)
C7 C6 C5 110.7(3)
C17 C6 C5 109.0(2)
C7 C6 H6 108.5
C17 C6 H6 108.5
C5 C6 H6 108.5
O8 C7 C6 107.2(2)
O8 C7 H71 110.3
C6 C7 H71 110.3
O8 C7 H72 110.3
C6 C7 H72 110.3
H71 C7 H72 108.5
O9 C9 O8 122.9(3)
O9 C9 C10 124.2(3)
O8 C9 C10 112.6(3)
N11 C10 C9 110.3(2)
N11 C10 C23 108.4(3)
C9 C10 C23 107.5(3)
N11 C10 C24 110.7(3)
C9 C10 C24 109.1(3)
C23 C10 C24 110.8(3)
O12 C12 N11 122.0(3)
O12 C12 C13 121.7(3)
N11 C12 C13 116.3(3)
C14 C13 C25 108.7(2)
C14 C13 C12 110.3(2)
C25 C13 C12 111.1(2)
C14 C13 H13 108.9
C25 C13 H13 108.9
C12 C13 H13 108.9
O1 C14 C13 107.1(2)
O1 C14 H141 110.3
C13 C14 H141 110.3
O1 C14 H142 110.3
C13 C14 H142 110.3
H141 C14 H142 108.5
C3 C15 H151 109.5
C3 C15 H152 109.5
H151 C15 H152 109.5
C3 C15 H153 109.5
H151 C15 H153 109.5
H152 C15 H153 109.5
C3 C16 H161 109.5
C3 C16 H162 109.5
H161 C16 H162 109.5
C3 C16 H163 109.5
H161 C16 H163 109.5
H162 C16 H163 109.5
C18B C17 C22B 123(2)
C18A C17 C22A 116.1(11)
C18B C17 C6 117.1(11)
C22B C17 C6 120.3(13)
C18A C17 C6 120.0(7)
C22A C17 C6 123.9(7)
C17 C18A C19A 122.8(12)
C17 C18A H181 118.6
C19A C18A H181 118.6
C20 C19A C18A 118.0(11)
C20 C19A H191 121.0
C18A C19A H191 121.0
C17 C18B C19B 118(2)
C17 C18B H182 121.1
C19B C18B H182 121.1
C20 C19B C18B 123(2)
C20 C19B H192 118.4
C18B C19B H192 118.4
C19B C20 C21B 115(2)
C19A C20 C21A 122.3(10)
C19A C20 H201 118.9
C21A C20 H201 118.9
C19B C20 H202 122.4
C21B C20 H202 122.4
C20 C21A C22A 116.8(12)
C20 C21A H211 121.6
C22A C21A H211 121.6
C17 C22A C21A 124.0(13)
C17 C22A H221 118.0
C21A C22A H221 118.0
C20 C21B C22B 125(3)
C20 C21B H212 117.4
C22B C21B H212 117.4
C17 C22B C21B 116(3)
C17 C22B H222 122.2
C21B C22B H222 122.2
C10 C23 H231 109.5
C10 C23 H232 109.5
H231 C23 H232 109.5
C10 C23 H233 109.5
H231 C23 H233 109.5
H232 C23 H233 109.5
C10 C24 H241 109.5
C10 C24 H242 109.5
H241 C24 H242 109.5
C10 C24 H243 109.5
H241 C24 H243 109.5
H242 C24 H243 109.5
C26 C25 C30 119.1(3)
C26 C25 C13 122.3(3)
C30 C25 C13 118.6(3)
C25 C26 C27 120.3(3)
C25 C26 H26 119.8
C27 C26 H26 119.8
C28 C27 C26 120.2(3)
C28 C27 H27 119.9
C26 C27 H27 119.9
C27 C28 C29 119.8(3)
C27 C28 H28 120.1
C29 C28 H28 120.1
C28 C29 C30 120.4(3)
C28 C29 H29 119.8
C30 C29 H29 119.8
C29 C30 C25 120.2(3)
C29 C30 H30 119.9
C25 C30 H30 119.9

loop_
_geom_bond_atom_site_label_1
_geom_bond_atom_site_label_2
_geom_bond_distance
O1 C2 1.336(3)
O1 C14 1.459(3)
O2 C2 1.205(4)
O5 C5 1.230(4)
O8 C9 1.336(3)
O8 C7 1.456(3)
O9 C9 1.212(4)
O12 C12 1.235(4)
N4 C5 1.333(4)
N4 C3 1.451(4)
N4 H4 0.80(3)
N11 C12 1.328(4)
N11 C10 1.450(4)
N11 H11 0.85(4)
C2 C3 1.535(4)
C3 C15 1.527(4)
C3 C16 1.530(4)
C5 C6 1.531(5)
C6 C7 1.507(4)
C6 C17 1.525(4)
C6 H6 1.0000
C7 H71 0.9900
C7 H72 0.9900
C9 C10 1.529(4)
C10 C23 1.531(5)
C10 C24 1.532(4)
C12 C13 1.528(4)
C13 C14 1.517(4)
C13 C25 1.524(4)
C13 H13 1.0000
C14 H141 0.9900
C14 H142 0.9900
C15 H151 0.9800
C15 H152 0.9800
C15 H153 0.9800
C16 H161 0.9800
C16 H162 0.9800
C16 H163 0.9800
C17 C18B 1.375(13)
C17 C22B 1.376(13)
C17 C18A 1.378(8)
C17 C22A 1.379(7)
C18A C19A 1.379(8)
C18A H181 0.9500
C19A C20 1.376(8)
C19A H191 0.9500
C18B C19B 1.376(13)
C18B H182 0.9500
C19B C20 1.375(13)
C19B H192 0.9500
C20 C21B 1.376(13)
C20 C21A 1.377(8)
C20 H201 0.9500
C20 H202 0.9500
C21A C22A 1.380(7)
C21A H211 0.9500
C22A H221 0.9500
C21B C22B 1.377(13)
C21B H212 0.9500
C22B H222 0.9500
C23 H231 0.9800
C23 H232 0.9800
C23 H233 0.9800
C24 H241 0.9800
C24 H242 0.9800
C24 H243 0.9800
C25 C26 1.385(4)
C25 C30 1.388(4)
C26 C27 1.390(5)
C26 H26 0.9500
C27 C28 1.374(6)
C27 H27 0.9500
C28 C29 1.379(6)
C28 H28 0.9500
C29 C30 1.385(5)
C29 H29 0.9500
C30 H30 0.9500

loop_
_geom_hbond_atom_site_label_D
_geom_hbond_atom_site_label_H
_geom_hbond_atom_site_label_A
_geom_hbond_site_symmetry_A
_geom_hbond_distance_DH
_geom_hbond_distance_HA
_geom_hbond_distance_DA
_geom_hbond_angle_DHA
_geom_hbond_publ_flag
N4 H4 O2 4_464 0.80(3) 2.37(3) 3.138(3) 160(3) yes
N11 H11 O9 2_575 0.85(4) 2.16(4) 2.983(4) 161(3) yes

loop_
_geom_torsion_atom_site_label_1
_geom_torsion_atom_site_label_2
_geom_torsion_atom_site_label_3
_geom_torsion_atom_site_label_4
_geom_torsion
_geom_torsion_publ_flag
C14 O1 C2 O2 7.3(4) ?
O1 C2 C3 N4 51.6(3) y
C2 C3 N4 C5 42.9(4) y
C3 N4 C5 C6 173.7(2) y
N4 C5 C6 C7 126.5(3) y
C5 C6 C7 O8 -63.0(3) y
C6 C7 O8 C9 179.9(2) y
C7 O8 C9 C10 -178.2(2) y
O8 C9 C10 N11 48.8(3) y
C9 C10 N11 C12 44.2(3) y
C10 N11 C12 C13 173.8(3) y
N11 C12 C13 C14 127.6(3) y
C12 C13 C14 O1 -64.5(3) y
C13 C14 O1 C2 179.3(2) y
C14 O1 C2 C3 -177.6(2) y
C5 N4 C3 C15 161.5(3) ?
C5 N4 C3 C16 -77.2(4) ?
O2 C2 C3 N4 -133.4(3) ?
O2 C2 C3 C15 108.5(3) ?
O1 C2 C3 C15 -66.5(3) ?
O2 C2 C3 C16 -12.1(4) ?
O1 C2 C3 C16 172.9(3) ?
C3 N4 C5 O5 -5.2(4) ?
O5 C5 C6 C7 -54.6(4) ?
O5 C5 C6 C17 68.4(4) ?
N4 C5 C6 C17 -110.6(3) ?
C17 C6 C7 O8 175.5(2) ?
C7 O8 C9 O9 6.9(4) ?
C12 N11 C10 C23 161.7(3) ?
C12 N11 C10 C24 -76.6(3) ?
O9 C9 C10 N11 -136.3(3) ?
O9 C9 C10 C23 105.6(3) ?
O8 C9 C10 C23 -69.2(3) ?
O9 C9 C10 C24 -14.5(4) ?
O8 C9 C10 C24 170.6(3) ?
C10 N11 C12 O12 -6.6(4) ?
O12 C12 C13 C14 -52.0(3) ?
O12 C12 C13 C25 68.6(4) ?
N11 C12 C13 C25 -111.7(3) ?
C25 C13 C14 O1 173.4(2) ?
C7 C6 C17 C18B -119.9(15) ?
C5 C6 C17 C18B 117.6(15) ?
C7 C6 C17 C22B 56.4(19) ?
C5 C6 C17 C22B -66.1(19) ?
C7 C6 C17 C18A -142.6(8) ?
C5 C6 C17 C18A 94.9(8) ?
C7 C6 C17 C22A 37.9(9) ?
C5 C6 C17 C22A -84.6(9) ?
C22A C17 C18A C19A -2.8(12) ?
C6 C17 C18A C19A 177.6(6) ?
C17 C18A C19A C20 1.1(12) ?
C22B C17 C18B C19B 1(3) ?
C6 C17 C18B C19B 176.9(15) ?
C17 C18B C19B C20 5(3) ?
C18B C19B C20 C21B -4(3) ?
C18A C19A C20 C21A 1.0(11) ?
C19A C20 C21A C22A -1.1(12) ?
C18A C17 C22A C21A 2.7(14) ?
C6 C17 C22A C21A -177.8(8) ?
C20 C21A C22A C17 -0.8(15) ?
C19B C20 C21B C22B -2(3) ?
C18B C17 C22B C21B -6(3) ?
C6 C17 C22B C21B 177.8(17) ?
C20 C21B C22B C17 7(4) ?
C14 C13 C25 C26 72.2(4) ?
C12 C13 C25 C26 -49.4(4) ?
C14 C13 C25 C30 -104.4(3) ?
C12 C13 C25 C30 134.0(3) ?
C30 C25 C26 C27 -0.7(5) ?
C13 C25 C26 C27 -177.2(3) ?
C25 C26 C27 C28 -0.7(6) ?
C26 C27 C28 C29 1.4(6) ?
C27 C28 C29 C30 -0.7(6) ?
C28 C29 C30 C25 -0.8(5) ?
C26 C25 C30 C29 1.5(5) ?
C13 C25 C30 C29 178.1(3) ?
